data_7014247
loop_
_publ_author_name
'Schaefer, Carsten'
'Gleiter, Rolf'
'Rominger, Frank'

_publ_section_title
;
 A stepwise degradation of sterically hindered CpCo-cyclobutadiene
 complexes.
;
_journal_issue 24
_journal_name_full 'Dalton transactions (Cambridge, England : 2003)'
_journal_page_first 4146
_journal_page_last 4151
_journal_paper_doi 10.1039/b412167h
_journal_year 2004
_chemical_formula_sum 'C20 H38 O4 Si2'
_chemical_formula_weight 398.68
_chemical_name_common cs46
_chemical_name_systematic
;
?
;
_space_group_IT_number 15
_symmetry_cell_setting monoclinic
_symmetry_space_group_name_Hall '-C 2yc'
_symmetry_space_group_name_H-M 'C 1 2/c 1'
_atom_sites_solution_hydrogens geom
_atom_sites_solution_primary direct
_atom_sites_solution_secondary difmap
_audit_creation_method SHELXL-97
_cell_angle_alpha 90.00
_cell_angle_beta 94.735(2)
_cell_angle_gamma 90.00
_cell_formula_units_Z 8
_cell_length_a 16.2120(13)
_cell_length_b 18.4130(15)
_cell_length_c 15.2419(12)
_cell_measurement_temperature 100(2)
_cell_volume 4534.4(6)
_computing_cell_refinement 'Bruker XSCANS'
_computing_data_collection 'Bruker XSCANS'
_computing_data_reduction 'Bruker SHELXTL'
_computing_molecular_graphics 'Bruker SHELXTL'
_computing_publication_material 'Bruker SHELXTL'
_computing_structure_refinement 'SHELXL-97 (Sheldrick, 1997)'
_computing_structure_solution 'SHELXS-97 (Sheldrick, 1990)'
_diffrn_ambient_temperature 100(2)
_diffrn_measured_fraction_theta_full 0.997
_diffrn_measured_fraction_theta_max 0.997
_diffrn_measurement_device_type 'Bruker APEX'
_diffrn_measurement_method '\w scans'
_diffrn_radiation_monochromator graphite
_diffrn_radiation_source 'fine-focus sealed tube'
_diffrn_radiation_type MoK\a
_diffrn_radiation_wavelength 0.71073
_diffrn_reflns_av_R_equivalents 0.0427
_diffrn_reflns_av_sigmaI/netI 0.0374
_diffrn_reflns_limit_h_max 21
_diffrn_reflns_limit_h_min -21
_diffrn_reflns_limit_k_max 24
_diffrn_reflns_limit_k_min -24
_diffrn_reflns_limit_l_max 20
_diffrn_reflns_limit_l_min -20
_diffrn_reflns_number 23391
_diffrn_reflns_theta_full 28.32
_diffrn_reflns_theta_max 28.32
_diffrn_reflns_theta_min 1.68
_exptl_absorpt_coefficient_mu 0.177
_exptl_absorpt_correction_T_max 0.9825
_exptl_absorpt_correction_T_min 0.9325
_exptl_absorpt_correction_type multi-scan
_exptl_absorpt_process_details 'Blessing, Acta Cryst. (1995) A51 33-38.'
_exptl_crystal_colour colorless
_exptl_crystal_density_diffrn 1.168
_exptl_crystal_density_method 'not measured'
_exptl_crystal_description polyhedron
_exptl_crystal_F_000 1744
_exptl_crystal_size_max 0.40
_exptl_crystal_size_mid 0.28
_exptl_crystal_size_min 0.10
_refine_diff_density_max 1.381
_refine_diff_density_min -0.564
_refine_diff_density_rms 0.097
_refine_ls_extinction_method none
_refine_ls_goodness_of_fit_ref 1.153
_refine_ls_hydrogen_treatment mixed
_refine_ls_matrix_type full
_refine_ls_number_parameters 255
_refine_ls_number_reflns 5647
_refine_ls_number_restraints 0
_refine_ls_restrained_S_all 1.153
_refine_ls_R_factor_all 0.0940
_refine_ls_R_factor_gt 0.0797
_refine_ls_shift/su_max 0.018
_refine_ls_shift/su_mean 0.003
_refine_ls_structure_factor_coef Fsqd
_refine_ls_weighting_details 'calc w=1/[\s^2^(Fo^2^)+(0.0960P)^2^+10.2425P] where P=(Fo^2^+2Fc^2^)/3'
_refine_ls_weighting_scheme calc
_refine_ls_wR_factor_gt 0.1916
_refine_ls_wR_factor_ref 0.2006
_reflns_number_gt 4757
_reflns_number_total 5647
_reflns_threshold_expression >2sigma(I)
_cod_data_source_file b412167h.txt
_cod_data_source_block cs46
_cod_depositor_comments
;
The following automatic conversions were performed:
'_symmetry_cell_setting' value 'Monoclinic' changed to 'monoclinic'
according to '/home/saulius/struct/CIF-dictionaries/cif_core.dic'
dictionary named 'cif_core.dic' version 2.4.1 from 2010-06-29.

Automatic conversion script
Id: cif_fix_enum 1527 2010-12-29 10:47:43Z saulius 
;
_cod_original_sg_symbol_H-M C2/c
_cod_database_code 7014247

loop_
_symmetry_equiv_pos_as_xyz
'x, y, z'
'-x, y, -z+1/2'
'x+1/2, y+1/2, z'
'-x+1/2, y+1/2, -z+1/2'
'-x, -y, -z'
'x, -y, z-1/2'
'-x+1/2, -y+1/2, -z'
'x+1/2, -y+1/2, z-1/2'

loop_
_atom_site_label
_atom_site_type_symbol
_atom_site_fract_x
_atom_site_fract_y
_atom_site_fract_z
_atom_site_U_iso_or_equiv
_atom_site_adp_type
_atom_site_occupancy
_atom_site_symmetry_multiplicity
_atom_site_calc_flag
_atom_site_refinement_flags
_atom_site_disorder_assembly
_atom_site_disorder_group
Si1 Si 0.05711(4) 0.37804(4) 0.55684(5) 0.01789(18) Uani 1 1 d . . .
O1 O 0.13073(11) 0.43838(10) 0.57123(11) 0.0210(4) Uani 1 1 d . . .
O2 O 0.07126(11) 0.31494(9) 0.63173(12) 0.0198(4) Uani 1 1 d . . .
Si2 Si 0.40251(6) 0.37163(5) 0.94430(5) 0.0338(2) Uani 1 1 d . . .
O3 O 0.40777(11) 0.32532(11) 0.85476(13) 0.0255(4) Uani 1 1 d . . .
O4 O 0.34753(11) 0.44505(10) 0.92596(12) 0.0219(4) Uani 1 1 d . . .
C1 C 0.25324(17) 0.42087(14) 0.80227(18) 0.0236(6) Uani 1 1 d . . .
C2 C 0.20554(14) 0.41574(13) 0.71253(16) 0.0168(5) Uani 1 1 d . . .
C3 C 0.19996(17) 0.34191(14) 0.71717(18) 0.0241(6) Uani 1 1 d . . .
C4 C 0.26190(15) 0.33607(13) 0.79780(17) 0.0191(5) Uani 1 1 d . . .
H4 H 0.239(2) 0.313(2) 0.851(2) 0.040(10) Uiso 1 1 d . . .
C5 C 0.16708(16) 0.47200(13) 0.65017(16) 0.0199(5) Uani 1 1 d . . .
C6 C 0.10007(18) 0.51314(16) 0.6955(2) 0.0292(6) Uani 1 1 d . . .
H6A H 0.0735 0.5487 0.6545 0.044 Uiso 1 1 calc R . .
H6B H 0.1254 0.5383 0.7476 0.044 Uiso 1 1 calc R . .
H6C H 0.0585 0.4787 0.7133 0.044 Uiso 1 1 calc R . .
C7 C 0.22923(19) 0.52489(16) 0.61819(19) 0.0302(6) Uani 1 1 d . . .
H7A H 0.2733 0.4980 0.5921 0.045 Uiso 1 1 calc R . .
H7B H 0.2531 0.5539 0.6679 0.045 Uiso 1 1 calc R . .
H7C H 0.2016 0.5571 0.5738 0.045 Uiso 1 1 calc R . .
C8 C -0.04926(17) 0.41096(16) 0.5697(2) 0.0278(6) Uani 1 1 d . . .
H8A H -0.0892 0.3730 0.5508 0.042 Uiso 1 1 calc R . .
H8B H -0.0602 0.4544 0.5334 0.042 Uiso 1 1 calc R . .
H8C H -0.0547 0.4229 0.6316 0.042 Uiso 1 1 calc R . .
C9 C 0.06374(18) 0.34650(16) 0.44220(18) 0.0282(6) Uani 1 1 d . . .
H9A H 0.1201 0.3296 0.4349 0.042 Uiso 1 1 calc R . .
H9B H 0.0500 0.3867 0.4014 0.042 Uiso 1 1 calc R . .
H9C H 0.0246 0.3066 0.4296 0.042 Uiso 1 1 calc R . .
C10 C 0.14827(15) 0.28407(13) 0.66810(16) 0.0176(5) Uani 1 1 d . . .
C11 C 0.12167(18) 0.22631(16) 0.7313(2) 0.0300(6) Uani 1 1 d . . .
H11A H 0.0909 0.2492 0.7767 0.045 Uiso 1 1 calc R . .
H11B H 0.1708 0.2019 0.7592 0.045 Uiso 1 1 calc R . .
H11C H 0.0862 0.1907 0.6988 0.045 Uiso 1 1 calc R . .
C12 C 0.19265(17) 0.25014(15) 0.59400(18) 0.0251(6) Uani 1 1 d . . .
H12A H 0.1541 0.2190 0.5583 0.038 Uiso 1 1 calc R . .
H12B H 0.2394 0.2210 0.6191 0.038 Uiso 1 1 calc R . .
H12C H 0.2131 0.2886 0.5570 0.038 Uiso 1 1 calc R . .
C13 C 0.34609(16) 0.30041(15) 0.7867(2) 0.0263(6) Uani 1 1 d . . .
C14 C 0.3430(2) 0.21864(16) 0.7964(2) 0.0344(7) Uani 1 1 d . . .
H14A H 0.3988 0.1986 0.7943 0.052 Uiso 1 1 calc R . .
H14B H 0.3064 0.1981 0.7483 0.052 Uiso 1 1 calc R . .
H14C H 0.3218 0.2063 0.8529 0.052 Uiso 1 1 calc R . .
C15 C 0.37933(17) 0.31982(18) 0.6981(2) 0.0312(7) Uani 1 1 d . . .
H15A H 0.3733 0.3721 0.6877 0.047 Uiso 1 1 calc R . .
H15B H 0.3479 0.2932 0.6507 0.047 Uiso 1 1 calc R . .
H15C H 0.4379 0.3065 0.6994 0.047 Uiso 1 1 calc R . .
C16 C 0.3513(4) 0.3195(2) 1.0296(3) 0.0714(16) Uani 1 1 d . . .
H16A H 0.2935 0.3100 1.0086 0.107 Uiso 1 1 calc R . .
H16B H 0.3531 0.3479 1.0841 0.107 Uiso 1 1 calc R . .
H16C H 0.3803 0.2733 1.0408 0.107 Uiso 1 1 calc R . .
C17 C 0.5100(3) 0.3944(3) 0.9808(4) 0.086(2) Uani 1 1 d . . .
H17A H 0.5422 0.3497 0.9900 0.128 Uiso 1 1 calc R . .
H17B H 0.5114 0.4217 1.0362 0.128 Uiso 1 1 calc R . .
H17C H 0.5337 0.4241 0.9358 0.128 Uiso 1 1 calc R . .
C18 C 0.31904(15) 0.47445(13) 0.84106(16) 0.0180(5) Uani 1 1 d . . .
C19 C 0.27710(19) 0.54529(15) 0.8637(2) 0.0299(6) Uani 1 1 d . . .
H19A H 0.2299 0.5348 0.8978 0.045 Uiso 1 1 calc R . .
H19B H 0.2577 0.5706 0.8092 0.045 Uiso 1 1 calc R . .
H19C H 0.3168 0.5761 0.8984 0.045 Uiso 1 1 calc R . .
C20 C 0.39323(17) 0.49111(18) 0.7892(2) 0.0302(6) Uani 1 1 d . . .
H20A H 0.4253 0.5310 0.8178 0.045 Uiso 1 1 calc R . .
H20B H 0.3739 0.5052 0.7290 0.045 Uiso 1 1 calc R . .
H20C H 0.4283 0.4478 0.7876 0.045 Uiso 1 1 calc R . .
H1 H 0.204(2) 0.4265(19) 0.848(2) 0.035(9) Uiso 1 1 d . . .

loop_
_atom_site_aniso_label
_atom_site_aniso_U_11
_atom_site_aniso_U_22
_atom_site_aniso_U_33
_atom_site_aniso_U_23
_atom_site_aniso_U_13
_atom_site_aniso_U_12
Si1 0.0169(3) 0.0181(3) 0.0178(3) 0.0005(2) -0.0037(2) -0.0005(2)
O1 0.0229(9) 0.0225(9) 0.0165(8) 0.0040(7) -0.0053(7) -0.0064(7)
O2 0.0165(8) 0.0194(9) 0.0225(9) 0.0037(7) -0.0037(7) -0.0004(7)
Si2 0.0438(5) 0.0327(5) 0.0221(4) -0.0074(3) -0.0134(3) 0.0230(4)
O3 0.0201(9) 0.0256(10) 0.0291(10) -0.0094(8) -0.0090(8) 0.0085(7)
O4 0.0253(9) 0.0209(9) 0.0184(9) -0.0029(7) -0.0060(7) 0.0073(7)
C1 0.0254(13) 0.0144(11) 0.0284(13) 0.0019(10) -0.0127(11) 0.0005(10)
C2 0.0145(11) 0.0164(11) 0.0187(11) 0.0010(9) -0.0030(9) -0.0001(9)
C3 0.0238(13) 0.0181(12) 0.0282(13) -0.0032(10) -0.0101(11) 0.0038(10)
C4 0.0194(11) 0.0170(11) 0.0199(12) -0.0011(9) -0.0034(9) 0.0053(9)
C5 0.0237(12) 0.0164(11) 0.0185(11) 0.0025(9) -0.0054(9) -0.0023(9)
C6 0.0305(14) 0.0258(14) 0.0299(14) -0.0015(11) -0.0056(11) 0.0085(11)
C7 0.0360(15) 0.0247(14) 0.0279(14) 0.0084(11) -0.0089(12) -0.0118(12)
C8 0.0220(13) 0.0287(14) 0.0317(15) 0.0000(11) -0.0035(11) 0.0027(11)
C9 0.0303(14) 0.0320(15) 0.0209(13) -0.0031(11) -0.0058(11) 0.0028(12)
C10 0.0179(11) 0.0140(10) 0.0203(11) 0.0011(9) -0.0033(9) -0.0004(9)
C11 0.0293(14) 0.0287(15) 0.0305(15) 0.0119(12) -0.0066(11) -0.0058(11)
C12 0.0259(13) 0.0242(13) 0.0245(13) -0.0032(10) -0.0020(10) 0.0046(10)
C13 0.0198(12) 0.0209(13) 0.0365(15) -0.0109(11) -0.0085(11) 0.0052(10)
C14 0.0356(16) 0.0241(14) 0.0402(17) -0.0099(12) -0.0171(13) 0.0148(12)
C15 0.0210(13) 0.0384(16) 0.0335(15) -0.0141(13) -0.0013(11) 0.0034(11)
C16 0.137(5) 0.041(2) 0.038(2) 0.0109(17) 0.015(2) 0.035(3)
C17 0.056(3) 0.084(3) 0.105(4) -0.070(3) -0.061(3) 0.046(2)
C18 0.0190(11) 0.0149(11) 0.0190(11) -0.0023(9) -0.0055(9) 0.0013(9)
C19 0.0369(16) 0.0201(13) 0.0308(14) -0.0040(11) -0.0079(12) 0.0092(11)
C20 0.0206(13) 0.0403(17) 0.0287(14) 0.0002(12) -0.0044(11) -0.0077(12)

loop_
_atom_type_symbol
_atom_type_description
_atom_type_scat_dispersion_real
_atom_type_scat_dispersion_imag
_atom_type_scat_source
C C 0.0033 0.0016 'International Tables Vol C Tables 4.2.6.8 and 6.1.1.4'
H H 0.0000 0.0000 'International Tables Vol C Tables 4.2.6.8 and 6.1.1.4'
O O 0.0106 0.0060 'International Tables Vol C Tables 4.2.6.8 and 6.1.1.4'
Si Si 0.0817 0.0704 'International Tables Vol C Tables 4.2.6.8 and 6.1.1.4'

loop_
_geom_angle_atom_site_label_1
_geom_angle_atom_site_label_2
_geom_angle_atom_site_label_3
_geom_angle
_geom_angle_site_symmetry_1
_geom_angle_site_symmetry_3
_geom_angle_publ_flag
O1 Si1 O2 109.37(9) . . ?
O1 Si1 C8 116.09(12) . . ?
O2 Si1 C8 103.72(12) . . ?
O1 Si1 C9 103.97(12) . . ?
O2 Si1 C9 114.88(12) . . ?
C8 Si1 C9 109.21(13) . . ?
C5 O1 Si1 130.63(16) . . ?
C10 O2 Si1 128.14(16) . . ?
O3 Si2 O4 111.01(10) . . ?
O3 Si2 C17 105.19(17) . . ?
O4 Si2 C17 110.75(18) . . ?
O3 Si2 C16 111.99(17) . . ?
O4 Si2 C16 106.10(16) . . ?
C17 Si2 C16 111.9(3) . . ?
C13 O3 Si2 133.41(17) . . ?
C18 O4 Si2 126.49(16) . . ?
C2 C1 C18 132.3(2) . . ?
C2 C1 C4 86.55(18) . . ?
C18 C1 C4 126.5(2) . . ?
C3 C2 C5 133.8(2) . . ?
C3 C2 C1 92.7(2) . . ?
C5 C2 C1 132.8(2) . . ?
C2 C3 C10 135.4(2) . . ?
C2 C3 C4 94.0(2) . . ?
C10 C3 C4 130.5(2) . . ?
C3 C4 C13 118.2(2) . . ?
C3 C4 C1 84.81(18) . . ?
C13 C4 C1 120.9(2) . . ?
O1 C5 C2 110.6(2) . . ?
O1 C5 C7 104.3(2) . . ?
C2 C5 C7 113.2(2) . . ?
O1 C5 C6 109.5(2) . . ?
C2 C5 C6 109.1(2) . . ?
C7 C5 C6 110.1(2) . . ?
O2 C10 C3 109.84(19) . . ?
O2 C10 C11 103.7(2) . . ?
C3 C10 C11 110.7(2) . . ?
O2 C10 C12 108.9(2) . . ?
C3 C10 C12 112.3(2) . . ?
C11 C10 C12 111.0(2) . . ?
O3 C13 C14 105.7(2) . . ?
O3 C13 C4 110.6(2) . . ?
C14 C13 C4 112.2(2) . . ?
O3 C13 C15 106.5(2) . . ?
C14 C13 C15 109.5(2) . . ?
C4 C13 C15 112.1(2) . . ?
O4 C18 C19 103.6(2) . . ?
O4 C18 C20 109.4(2) . . ?
C19 C18 C20 109.3(2) . . ?
O4 C18 C1 105.4(2) . . ?
C19 C18 C1 109.2(2) . . ?
C20 C18 C1 118.9(2) . . ?

loop_
_geom_bond_atom_site_label_1
_geom_bond_atom_site_label_2
_geom_bond_distance
_geom_bond_site_symmetry_2
_geom_bond_publ_flag
Si1 O1 1.6321(19) . ?
Si1 O2 1.6318(18) . ?
Si1 C8 1.853(3) . ?
Si1 C9 1.853(3) . ?
O1 C5 1.436(3) . ?
O2 C10 1.440(3) . ?
Si2 O3 1.617(2) . ?
Si2 O4 1.6306(19) . ?
Si2 C17 1.834(4) . ?
Si2 C16 1.864(5) . ?
O3 C13 1.454(3) . ?
O4 C18 1.443(3) . ?
C1 C2 1.518(3) . ?
C1 C18 1.535(3) . ?
C1 C4 1.570(3) . ?
C2 C3 1.365(4) . ?
C2 C5 1.506(3) . ?
C3 C10 1.514(3) . ?
C3 C4 1.525(3) . ?
C4 C13 1.537(3) . ?
C5 C7 1.511(4) . ?
C5 C6 1.535(4) . ?
C10 C11 1.521(4) . ?
C10 C12 1.522(4) . ?
C13 C14 1.514(4) . ?
C13 C15 1.537(4) . ?
C18 C19 1.524(4) . ?
C18 C20 1.524(4) . ?
